data_1563363
loop_
_publ_author_name
'Mila\<sinovi\'c, Valentina'
'Mol\<canov, Kre\<simir'
'Krawczuk, Anna'
'Bogdanov, Nikita E.'
'Zakharov, Boris A.'
'Boldyreva, Elena V.'
'Jelsch, Christian'
'Koji\'c-Prodi\'c, Biserka'

_publ_section_title
;
 Charge density studies of multicentre two-electron bonding of an anion
 radical at non-ambient temperature and pressure
;
_journal_issue 4
_journal_name_full IUCrJ
_journal_page_first
;
;
_journal_paper_doi 10.1107/S2052252521005273
_journal_volume 8
_journal_year 2021
_chemical_formula_moiety 'C15 H7 Cl2 N4 O2'
_chemical_formula_sum 'C15 H7 Cl2 N4 O2'
_chemical_formula_weight 346.132
_space_group_IT_number 14
_space_group_name_Hall '-P 2yn'
_space_group_name_H-M_alt 'P 1 21/n 1'
_symmetry_cell_setting monoclinic
_symmetry_space_group_name_Hall '-P 2yn'
_atom_sites_solution_hydrogens difmap
_atom_sites_solution_primary direct
_atom_sites_solution_secondary difmap
_audit_creation_method 'MoPro v20.01             '
_cell_angle_alpha 90.
_cell_angle_beta 94.6880(10)
_cell_angle_gamma 90.
_cell_formula_units_Z 4
_cell_length_a 6.87170(10)
_cell_length_b 10.10500(10)
_cell_length_c 20.5512(2)
_cell_measurement_temperature 293(2)
_cell_volume 1422.27(3)
_computing_structure_refinement 'MoPro (J. Appl. Cryst. 2005, 38, 38-54)'
_diffrn_ambient_temperature 293(2)
_diffrn_measured_fraction_theta_full 0.980
_diffrn_measured_fraction_theta_max 0.891
_diffrn_radiation_source 'fine-focus sealed tube'
_diffrn_radiation_type MoK\a
_diffrn_radiation_wavelength 0.71073
_diffrn_reflns_av_sigmaI/netI 0.05057
_diffrn_reflns_limit_h_max 9
_diffrn_reflns_limit_h_min -9
_diffrn_reflns_limit_k_max 13
_diffrn_reflns_limit_k_min 0
_diffrn_reflns_limit_l_max 26
_diffrn_reflns_limit_l_min 0
_diffrn_reflns_theta_full 25.92
_diffrn_reflns_theta_max 28.21
_diffrn_reflns_theta_min 1.99
_exptl_crystal_density_diffrn 1.617
_exptl_crystal_density_method 'not measured'
_exptl_crystal_F_000 700
_refine_diff_density_max 0.289
_refine_diff_density_min -0.286
_refine_diff_density_rms 0.053
_refine_ls_extinction_method none
_refine_ls_goodness_of_fit_ref 0.832
_refine_ls_hydrogen_treatment refxyz
_refine_ls_matrix_type full
_refine_ls_number_parameters 229
_refine_ls_number_reflns 3131
_refine_ls_number_restraints 0
_refine_ls_restrained_S_all 0.000
_refine_ls_R_factor_all 0.0441
_refine_ls_R_factor_gt 0.0441
_refine_ls_shift/su_max 0.000
_refine_ls_shift/su_mean 0.000
_refine_ls_structure_factor_coef Fsqd
_refine_ls_weighting_scheme sigma
_refine_ls_wR_factor_gt 0.0414
_refine_ls_wR_factor_ref 0.0463
_reflns_number_gt 3131
_reflns_number_total 3131
_reflns_threshold_expression >2.0sigma(I)
_cod_data_source_file lq5037.cif
_cod_data_source_block 293K
_cod_original_sg_symbol_Hall 'P ?'
_cod_original_sg_symbol_H-M 'P ?'
_cod_database_code 1563363

loop_
_symmetry_equiv_pos_as_xyz
'x, y, z'
'-x+1/2, y+1/2, -z+1/2'
'-x, -y, -z'
'x+1/2, -y+1/2, z+1/2'

loop_
_atom_site_type_symbol
_atom_site_label
_atom_site_fract_x
_atom_site_fract_y
_atom_site_fract_z
_atom_site_U_iso_or_equiv
_atom_site_adp_type
_atom_site_occupancy
_atom_site_calc_flag
_atom_site_refinement_flags_posn
_atom_site_refinement_flags_adp
_atom_site_disorder_assembly
_atom_site_disorder_group
Cl CL1 0.20438(6) 0.11347(4) -0.007162(18) 0.03712(7) Uani 1 d . . . .
Cl CL2 0.11640(6) 0.28125(4) 0.116894(17) 0.03696(7) Uani 1 d . . . .
O O1 0.13590(16) 0.56661(10) 0.09452(5) 0.03485(19) Uani 1 d . . . .
O O2 0.29004(17) 0.27833(10) -0.11765(5) 0.0408(2) Uani 1 d . . . .
N N1 0.2986(2) 0.81254(13) -0.00651(7) 0.0444(3) Uani 1 d . . . .
N N2 0.4168(2) 0.59811(14) -0.16663(6) 0.0441(3) Uani 1 d . . . .
C C1 0.1811(2) 0.49974(14) 0.04686(7) 0.0261(2) Uani 1 d . . . .
C C2 0.2471(2) 0.55993(14) -0.01115(7) 0.0253(2) Uani 1 d . . . .
C C3 0.2883(2) 0.48666(14) -0.06547(7) 0.0254(2) Uani 1 d . . . .
C C4 0.2637(2) 0.34399(14) -0.06824(7) 0.0273(2) Uani 1 d . . . .
C C5 0.2124(2) 0.28276(14) -0.00742(7) 0.0260(2) Uani 1 d . . . .
C C6 0.1735(2) 0.35426(14) 0.04592(7) 0.0260(2) Uani 1 d . . . .
C C7 0.2757(2) 0.69932(16) -0.00899(7) 0.0298(3) Uani 1 d . . . .
C C8 0.3585(2) 0.54894(15) -0.12119(7) 0.0307(3) Uani 1 d . . . .
N N3 0.3205(2) 0.95293(12) 0.18313(6) 0.0385(2) Uani 1 d . . . .
N N4 0.9878(2) 1.20226(16) 0.24791(7) 0.0537(3) Uani 1 d . . . .
C C9 0.3531(3) 0.99921(17) 0.24434(8) 0.0380(3) Uani 1 d . . . .
H H9 0.246(2) 0.9820(18) 0.279(9) 0.04563 Uani 1 d D U . .
C C10 0.5215(3) 1.06783(16) 0.26307(7) 0.0341(3) Uani 1 d . . . .
H H10 0.548(3) 1.1049(17) 0.312(9) 0.04091 Uani 1 d D U . .
C C11 0.6560(2) 1.08817(15) 0.21751(7) 0.0335(3) Uani 1 d . . . .
C C12 0.6203(3) 1.04153(17) 0.15455(8) 0.0426(3) Uani 1 d . . . .
H H12 0.723(2) 1.0584(19) 0.118(9) 0.05107 Uani 1 d D U . .
C C13 0.4495(3) 0.97212(17) 0.13852(8) 0.0439(3) Uani 1 d . . . .
H H13 0.420(3) 0.9329(18) 0.090(9) 0.05269 Uani 1 d D U . .
C C14 0.1424(4) 0.8761(2) 0.16435(11) 0.0641(4) Uani 1 d . . . .
H H14A 0.054(3) 0.870(3) 0.205(9) 0.09608 Uani 1 calc D U . .
H H14B 0.060(3) 0.924(2) 0.124(9) 0.09608 Uani 1 calc D U . .
H H14C 0.182(4) 0.778(9) 0.1499(13) 0.09608 Uani 1 calc D U . .
C C15 0.8375(3) 1.15399(17) 0.23525(8) 0.0413(3) Uani 1 d . . . .

loop_
_atom_site_aniso_label
_atom_site_aniso_U_11
_atom_site_aniso_U_22
_atom_site_aniso_U_33
_atom_site_aniso_U_12
_atom_site_aniso_U_13
_atom_site_aniso_U_23
CL1 0.0529(3) 0.0210(2) 0.0380(2) 0.0012(2) 0.00674(19) 0.00083(16)
CL2 0.0496(3) 0.0354(2) 0.0266(2) -0.0030(2) 0.00780(18) 0.00574(16)
O1 0.0477(7) 0.0316(6) 0.0261(6) -0.0004(5) 0.0087(5) -0.0069(5)
O2 0.0657(9) 0.0279(6) 0.0303(6) 0.0059(6) 0.0128(6) -0.0047(5)
N1 0.0548(10) 0.0223(8) 0.0560(9) -0.0055(7) 0.0043(7) -0.0025(6)
N2 0.0546(10) 0.0463(9) 0.0328(8) -0.0075(8) 0.0125(7) 0.0080(6)
C1 0.0315(9) 0.0247(8) 0.0226(8) 0.0013(7) 0.0049(6) -0.0023(6)
C2 0.0306(9) 0.0209(8) 0.0245(8) 0.0008(7) 0.0035(7) -0.0026(6)
C3 0.0299(9) 0.0233(8) 0.0234(7) 0.0025(7) 0.0045(6) 0.0009(6)
C4 0.0374(9) 0.0219(8) 0.0232(8) 0.0034(7) 0.0057(7) -0.0010(6)
C5 0.0324(9) 0.0207(8) 0.0250(8) 0.0024(7) 0.0039(6) 0.0001(6)
C6 0.0325(9) 0.0241(8) 0.0218(8) 0.0010(7) 0.0048(6) 0.0009(6)
C7 0.0347(10) 0.0212(9) 0.0334(8) -0.0013(7) 0.0023(7) -0.0018(6)
C8 0.0370(10) 0.0298(9) 0.0258(8) -0.0004(7) 0.0068(7) 0.0034(7)
N3 0.0451(9) 0.0317(8) 0.0376(8) 0.0026(7) -0.0050(7) -0.0023(6)
N4 0.0537(11) 0.0614(11) 0.0468(9) -0.0179(9) 0.0078(8) 0.0057(8)
C9 0.0403(11) 0.0423(10) 0.0314(9) -0.0002(9) 0.0027(8) 0.0010(7)
H9 0.04834 0.05077 0.03772 -0.00026 0.00323 0.00117
C10 0.0385(11) 0.0386(9) 0.0253(9) 0.0004(8) 0.0034(8) -0.0032(7)
H10 0.04622 0.04629 0.03037 0.00052 0.00409 -0.00384
C11 0.0424(11) 0.0295(9) 0.0288(9) 0.0016(8) 0.0039(8) 0.0016(6)
C12 0.0552(13) 0.0468(11) 0.0265(9) 0.0016(10) 0.0084(8) -0.0022(8)
H12 0.06626 0.05613 0.03182 0.00191 0.01007 -0.00266
C13 0.0589(13) 0.0423(11) 0.0297(9) 0.0065(10) -0.0020(9) -0.0091(8)
H13 0.07064 0.05070 0.03562 0.00776 -0.00246 -0.01091
C14 0.0560(16) 0.0584(15) 0.0745(17) -0.0118(13) -0.0146(12) -0.0089(12)
H14A 0.08393 0.08758 0.11182 -0.01770 -0.02185 -0.01331
H14B 0.08393 0.08758 0.11182 -0.01770 -0.02185 -0.01331
H14C 0.08393 0.08758 0.11182 -0.01770 -0.02185 -0.01331
C15 0.0439(12) 0.0438(11) 0.0370(10) -0.0074(10) 0.0070(9) 0.0045(7)

loop_
_atom_type_symbol
_atom_type_description
_atom_type_scat_dispersion_real
_atom_type_scat_dispersion_imag
_atom_type_scat_source
C C 0.0033 0.0016 'Clementi & Roetti 1974. Atomic Data & Nuclear Data Tables. 14, 177'
H H 0.0000 0.0000 'Clementi & Roetti 1974. Atomic Data & Nuclear Data Tables. 14, 177'
N N 0.0061 0.0033 'Clementi & Roetti 1974. Atomic Data & Nuclear Data Tables. 14, 177'
O O 0.0106 0.0060 'Clementi & Roetti 1974. Atomic Data & Nuclear Data Tables. 14, 177'
Cl Cl 0.1484 0.1585 'Clementi & Roetti 1974. Atomic Data & Nuclear Data Tables. 14, 177'

loop_
_geom_angle_atom_site_label_1
_geom_angle_atom_site_label_2
_geom_angle_atom_site_label_3
_geom_angle
_geom_angle_site_symmetry_1
_geom_angle_site_symmetry_2
_geom_angle_site_symmetry_3
_geom_angle_publ_flag
O1 C1 C6 122.68(11) . . . ?
O1 C1 C2 122.28(11) . . . ?
C6 C1 C2 115.03(11) . . . ?
C1 C2 C7 116.32(12) . . . ?
C1 C2 C3 122.54(11) . . . ?
C7 C2 C3 121.09(12) . . . ?
C4 C3 C8 116.93(12) . . . ?
C4 C3 C2 122.03(12) . . . ?
C8 C3 C2 121.04(11) . . . ?
O2 C4 C5 122.36(11) . . . ?
O2 C4 C3 122.66(12) . . . ?
C5 C4 C3 114.94(11) . . . ?
CL1 C5 C6 121.39(10) . . . ?
CL1 C5 C4 115.81(9) . . . ?
C6 C5 C4 122.80(11) . . . ?
CL2 C6 C5 122.25(10) . . . ?
CL2 C6 C1 115.50(9) . . . ?
C5 C6 C1 122.24(12) . . . ?
N1 C7 C2 179.240(9) . . . ?
N2 C8 C3 179.146(10) . . . ?
C13 N3 C9 121.42(12) . . . ?
C13 N3 C14 118.58(15) . . . ?
C9 N3 C14 119.98(14) . . . ?
N3 C9 C10 120.60(13) . . . ?
N3 C9 H9 120.(9) . . . ?
C10 C9 H9 120.(2) . . . ?
C9 C10 C11 118.58(14) . . . ?
C9 C10 H10 120.(2) . . . ?
C11 C10 H10 121.(7) . . . ?
C15 C11 C12 118.76(14) . . . ?
C15 C11 C10 120.81(13) . . . ?
C12 C11 C10 120.40(13) . . . ?
C13 C12 C11 118.59(14) . . . ?
C13 C12 H12 120.(2) . . . ?
C11 C12 H12 121.(9) . . . ?
N3 C13 C12 120.40(15) . . . ?
N3 C13 H13 120.(7) . . . ?
C12 C13 H13 120.(2) . . . ?
N3 C14 H14B 109.(2) . . . ?
N3 C14 H14C 109.(3) . . . ?
N3 C14 H14A 110.(2) . . . ?
H14B C14 H14C 109.(4) . . . ?
H14B C14 H14A 109.(11) . . . ?
H14C C14 H14A 109.(4) . . . ?
N4 C15 C11 176.72(4) . . . ?

loop_
_geom_bond_atom_site_label_1
_geom_bond_atom_site_label_2
_geom_bond_distance
_geom_bond_site_symmetry_2
_geom_bond_publ_flag
CL1 C5 1.7115(14) . ?
CL2 C6 1.7087(14) . ?
O1 C1 1.2497(15) . ?
O2 C4 1.2386(16) . ?
N1 C7 1.1554(18) . ?
N2 C8 1.1577(17) . ?
C1 C6 1.471(2) . ?
C1 C2 1.4440(18) . ?
C2 C7 1.422(2) . ?
C2 C3 1.3880(18) . ?
C3 C4 1.452(2) . ?
C3 C8 1.4250(19) . ?
C4 C5 1.4633(19) . ?
C5 C6 1.3576(18) . ?
N3 C13 1.340(2) . ?
N3 C9 1.3435(19) . ?
N3 C14 1.474(3) . ?
N4 C15 1.152(2) . ?
C9 C10 1.377(2) . ?
C9 H9 1.08(13) . ?
C10 C11 1.384(2) . ?
C10 H10 1.08(17) . ?
C11 C15 1.434(2) . ?
C11 C12 1.380(2) . ?
C12 C13 1.384(2) . ?
C12 H12 1.08(14) . ?
C13 H13 1.08(17) . ?
C14 H14B 1.08(13) . ?
C14 H14C 1.08(8) . ?
C14 H14A 1.08(15) . ?

loop_
_geom_hbond_atom_site_label_D
_geom_hbond_atom_site_label_H
_geom_hbond_atom_site_label_A
_geom_hbond_distance_DH
_geom_hbond_distance_HA
_geom_hbond_distance_DA
_geom_hbond_angle_DHA
_geom_hbond_site_symmetry_A
C13 H13 N1 1.08(17) 2.41(15) 3.472(2) 166.(2) 1
C14 H14C O1 1.08(8) 2.43(8) 3.440(2) 155.7(10) 1
C10 H10 O1 1.08(17) 2.41(15) 3.2020(18) 129.(9) 2
C10 H10 O2 1.08(17) 2.42(10) 3.3305(19) 141.(7) 4_565
C12 H12 N1 1.08(14) 2.63(16) 3.467(2) 133.(9) 3_675

loop_
_geom_torsion_atom_site_label_1
_geom_torsion_atom_site_label_2
_geom_torsion_atom_site_label_3
_geom_torsion_atom_site_label_4
_geom_torsion_site_symmetry_1
_geom_torsion_site_symmetry_2
_geom_torsion_site_symmetry_3
_geom_torsion_site_symmetry_4
_geom_torsion
_geom_torsion_publ_flag
CL1 C5 C6 CL2 . . . . 0.64(17) ?
CL1 C5 C6 C1 . . . . 179.53(19) ?
CL1 C5 C4 O2 . . . . 3.6(2) ?
CL1 C5 C4 C3 . . . . -174.29(19) ?
CL2 C6 C5 C4 . . . . -179.3(2) ?
CL2 C6 C1 O1 . . . . -4.8(2) ?
CL2 C6 C1 C2 . . . . 174.50(19) ?
O1 C1 C6 C5 . . . . 176.3(2) ?
O1 C1 C2 C7 . . . . 5.7(2) ?
O1 C1 C2 C3 . . . . -176.8(2) ?
O2 C4 C5 C6 . . . . -176.5(2) ?
O2 C4 C3 C8 . . . . -4.4(2) ?
O2 C4 C3 C2 . . . . 176.0(2) ?
C1 C6 C5 C4 . . . . -0.4(2) ?
C1 C2 C3 C4 . . . . 1.4(2) ?
C1 C2 C3 C8 . . . . -178.2(2) ?
C2 C1 C6 C5 . . . . -4.5(3) ?
C2 C3 C4 C5 . . . . -6.1(2) ?
C3 C4 C5 C6 . . . . 5.6(3) ?
C3 C2 C1 C6 . . . . 3.9(2) ?
C4 C3 C2 C7 . . . . 178.8(2) ?
C5 C4 C3 C8 . . . . 173.5(2) ?
C6 C1 C2 C7 . . . . -173.6(2) ?
C7 C2 C3 C8 . . . . -0.8(2) ?
N3 C13 C12 C11 . . . . 1.1(3) ?
N3 C13 C12 H12 . . . . -179.(4) ?
N3 C9 C10 C11 . . . . 0.1(2) ?
N3 C9 C10 H10 . . . . -180.(4) ?
C9 N3 C13 C12 . . . . -0.4(3) ?
C9 N3 C13 H13 . . . . 179.(4) ?
C9 N3 C14 H14B . . . . 122.(3) ?
C9 N3 C14 H14C . . . . -118.(6) ?
C9 N3 C14 H14A . . . . 2.(4) ?
C9 C10 C11 C15 . . . . -177.3(3) ?
C9 C10 C11 C12 . . . . 0.7(3) ?
H9 C9 N3 C13 . . . . -180.(5) ?
H9 C9 N3 C14 . . . . -2.(5) ?
H9 C9 C10 C11 . . . . 180.(5) ?
H9 C9 C10 H10 . . . . 0.(6) ?
C10 C9 N3 C13 . . . . -0.2(3) ?
C10 C9 N3 C14 . . . . 178.1(3) ?
C10 C11 C12 C13 . . . . -1.2(3) ?
C10 C11 C12 H12 . . . . 179.(4) ?
H10 C10 C11 C15 . . . . 3.(5) ?
H10 C10 C11 C12 . . . . -179.(5) ?
C11 C12 C13 H13 . . . . -179.(4) ?
C12 C13 N3 C14 . . . . -178.8(3) ?
H12 C12 C13 H13 . . . . 1.(6) ?
H12 C12 C11 C15 . . . . -3.(5) ?
C13 N3 C14 H14B . . . . -60.(4) ?
C13 N3 C14 H14C . . . . 60.(6) ?
C13 N3 C14 H14A . . . . -180.(4) ?
C13 C12 C11 C15 . . . . 176.7(3) ?
H13 C13 N3 C14 . . . . 1.(5) ?
